data_4088757
loop_
_publ_author_name
'Carpenter, Alex E.'
'Chan, Chinglin'
'Rheingold, Arnold L.'
'Figueroa, Joshua S.'

_publ_section_title
;
 A Well-Defined Isocyano Analogue of HCo(CO)4. 2: Relative Br\/onsted
 Acidity as a Function of Isocyanide Ligation
;
_journal_issue 14
_journal_name_full Organometallics
_journal_page_first 2319
_journal_paper_doi 10.1021/acs.organomet.6b00375
_journal_volume 35
_journal_year 2016
_chemical_formula_moiety 'C32 H35 Co N Na O4'
_chemical_formula_sum 'C32 H35 Co N Na O4'
_chemical_formula_weight 579.53
_chemical_melting_point ?
_chemical_name_common Na(Et2O)[Co(CO)3(CNArMes2)]
_space_group_crystal_system triclinic
_space_group_IT_number 2
_space_group_name_Hall '-P 1'
_space_group_name_H-M_alt 'P -1'
_atom_sites_solution_hydrogens geom
_atom_sites_solution_primary direct
_audit_creation_date 2015-04-29
_audit_creation_method
; 
Olex2 1.2 
(compiled 2015.01.26 svn.r3150 for OlexSys, GUI svn.r4998) 
;
_cell_angle_alpha 104.217(8)
_cell_angle_beta 111.985(8)
_cell_angle_gamma 90.688(8)
_cell_formula_units_Z 2
_cell_length_a 11.2666(14)
_cell_length_b 12.1163(14)
_cell_length_c 12.1953(12)
_cell_measurement_reflns_used 2084
_cell_measurement_temperature 100(2)
_cell_measurement_theta_max 24.342
_cell_measurement_theta_min 2.885
_cell_volume 1486.4(3)
_computing_cell_refinement 'SAINT v8.27A (Bruker, 2012)'
_computing_data_collection 'BRUKER Apex 2'
_computing_data_reduction 'SAINT v8.27A (Bruker, 2012)'
_computing_molecular_graphics 'Olex2 (Dolomanov et al., 2009)'
_computing_publication_material 'Olex2 (Dolomanov et al., 2009)'
_computing_structure_refinement 'XL (Sheldrick, 2008)'
_computing_structure_solution 'XS (Sheldrick, 2008)'
_diffrn_ambient_temperature 100.15
_diffrn_measured_fraction_theta_full 0.986
_diffrn_measured_fraction_theta_max 0.975
_diffrn_measurement_device_type 'Bruker APEX-II CCD'
_diffrn_measurement_method '\f and \w scans'
_diffrn_radiation_monochromator graphite
_diffrn_radiation_type MoK\a
_diffrn_radiation_wavelength 0.71073
_diffrn_reflns_av_R_equivalents 0.0326
_diffrn_reflns_av_unetI/netI 0.0703
_diffrn_reflns_Laue_measured_fraction_full 0.986
_diffrn_reflns_Laue_measured_fraction_max 0.975
_diffrn_reflns_limit_h_max 13
_diffrn_reflns_limit_h_min -13
_diffrn_reflns_limit_k_max 14
_diffrn_reflns_limit_k_min -14
_diffrn_reflns_limit_l_max 14
_diffrn_reflns_limit_l_min -15
_diffrn_reflns_number 9483
_diffrn_reflns_point_group_measured_fraction_full 0.986
_diffrn_reflns_point_group_measured_fraction_max 0.975
_diffrn_reflns_theta_full 25.000
_diffrn_reflns_theta_max 26.113
_diffrn_reflns_theta_min 2.883
_diffrn_source 'sealed tube'
_diffrn_standards_number 0
_exptl_absorpt_coefficient_mu 0.628
_exptl_absorpt_correction_T_max 0.7453
_exptl_absorpt_correction_T_min 0.5897
_exptl_absorpt_correction_type multi-scan
_exptl_absorpt_process_details
; 
SADABS-2012/1 (Bruker,2012) was used for absorption correction. 
wR2(int) was 0.0557 before and 0.0333 after correction. 
The Ratio of minimum to maximum transmission is 0.7912. 
The \l/2 correction factor is 0.0015. 
;
_exptl_crystal_colour yellow
_exptl_crystal_density_diffrn 1.295
_exptl_crystal_density_meas ?
_exptl_crystal_density_method 'not measured'
_exptl_crystal_description plate
_exptl_crystal_F_000 608
_exptl_crystal_size_max 0.3
_exptl_crystal_size_mid 0.2
_exptl_crystal_size_min 0.1
_refine_diff_density_max 0.415
_refine_diff_density_min -0.492
_refine_diff_density_rms 0.065
_refine_ls_extinction_method none
_refine_ls_goodness_of_fit_ref 1.016
_refine_ls_hydrogen_treatment constr
_refine_ls_matrix_type full
_refine_ls_number_parameters 360
_refine_ls_number_reflns 5765
_refine_ls_number_restraints 0
_refine_ls_restrained_S_all 1.016
_refine_ls_R_factor_all 0.0820
_refine_ls_R_factor_gt 0.0471
_refine_ls_shift/su_max 0.001
_refine_ls_shift/su_mean 0.000
_refine_ls_structure_factor_coef Fsqd
_refine_ls_weighting_details 'w=1/[\s^2^(Fo^2^)+(0.0493P)^2^+0.1640P] where P=(Fo^2^+2Fc^2^)/3'
_refine_ls_weighting_scheme calc
_refine_ls_wR_factor_gt 0.0969
_refine_ls_wR_factor_ref 0.1089
_reflns_Friedel_coverage 0.000
_reflns_number_gt 4049
_reflns_number_total 5765
_reflns_threshold_expression 'I > 2\s(I)'
_cod_data_source_file om6b00375_si_002.cif
_cod_data_source_block jfig816_0m
_cod_depositor_comments
;
The following automatic conversions were performed:

data item '_chemical_melting_point' value 'not measured' was changed
to '?' -- the value is undefined or not given.

data item '_exptl_crystal_density_meas' value 'not measured' was
changed to '?' -- the value is perceived as not measured.

Automatic conversion script
Id: cif_fix_values 6909 2019-04-08 15:41:33Z antanas 

2021-04-11
Z value and formula fixed to values more according to usual
chemical conventions.                 miguel
;
_cod_original_formula_sum 'C64 H70 Co2 N2 Na2 O8'
_cod_original_formula_weight 1159.06
_cod_original_formula_moiety 'C64 H70 Co2 N2 Na2 O8'
_cod_original_formula_units_Z 1
_cod_database_code 4088757
_shelx_space_group_comment
; 
The symmetry employed for this shelxl refinement is uniquely defined 
by the following loop, which should always be used as a source of 
symmetry information in preference to the above space-group names. 
They are only intended as comments. 
;
_shelx_estimated_absorpt_t_max 0.940
_shelx_estimated_absorpt_t_min 0.834
_olex2_refinement_description
; 
1. Fixed Uiso 
 At 1.2 times of: 
  All C(H) groups, All C(H,H) groups 
 At 1.5 times of: 
  All C(H,H,H) groups 
2.a Secondary CH2 refined with riding coordinates: 
 C30(H30A,H30B), C31(H31A,H31B) 
2.b Aromatic/amide H refined with riding coordinates: 
 C7(H7), C8(H8), C9(H9), C14(H14), C17(H17), C23(H23), C26(H26) 
2.c Idealised Me refined as rotating group: 
 C13(H13A,H13B,H13C), C16(H16A,H16B,H16C), C19(H19A,H19B,H19C), C22(H22A,H22B, 
 H22C), C25(H25A,H25B,H25C), C28(H28A,H28B,H28C), C29(H29A,H29B,H29C), C32(H32A, 
 H32B,H32C) 
;
_shelx_shelxl_version_number 2014/7
_olex2_submission_special_instructions 'No special instructions were received'

loop_
_space_group_symop_operation_xyz
'x, y, z'
'-x, -y, -z'

loop_
_atom_site_label
_atom_site_type_symbol
_atom_site_fract_x
_atom_site_fract_y
_atom_site_fract_z
_atom_site_U_iso_or_equiv
_atom_site_adp_type
_atom_site_occupancy
_atom_site_site_symmetry_order
_atom_site_calc_flag
_atom_site_refinement_flags_posn
C1 C 0.4136(3) 0.2984(2) 0.1469(3) 0.0232(6) Uani 1 1 d .
C2 C 0.6847(3) 0.3020(2) 0.2794(3) 0.0293(7) Uani 1 1 d .
C3 C 0.6031(3) 0.2689(2) 0.0210(3) 0.0261(7) Uani 1 1 d .
C4 C 0.5867(3) 0.4847(3) 0.1703(3) 0.0266(7) Uani 1 1 d .
C5 C 0.1907(3) 0.2623(3) 0.1500(3) 0.0326(8) Uani 1 1 d .
C6 C 0.1909(3) 0.2387(3) 0.2565(3) 0.0379(8) Uani 1 1 d .
C7 C 0.0716(3) 0.2196(3) 0.2629(4) 0.0530(11) Uani 1 1 d .
H7 H 0.0678 0.2047 0.3345 0.064 Uiso 1 1 calc R
C8 C -0.0407(3) 0.2222(3) 0.1664(4) 0.0590(12) Uani 1 1 d .
H8 H -0.1212 0.2067 0.1712 0.071 Uiso 1 1 calc R
C9 C -0.0383(3) 0.2471(3) 0.0626(4) 0.0502(10) Uani 1 1 d .
H9 H -0.1169 0.2489 -0.0029 0.060 Uiso 1 1 calc R
C10 C 0.0785(3) 0.2695(3) 0.0531(3) 0.0363(8) Uani 1 1 d .
C11 C 0.3153(3) 0.2395(3) 0.3601(3) 0.0375(8) Uani 1 1 d .
C12 C 0.3852(3) 0.1447(3) 0.3550(3) 0.0361(8) Uani 1 1 d .
C13 C 0.3404(3) 0.0421(3) 0.2451(4) 0.0491(10) Uani 1 1 d .
H13A H 0.2460 0.0316 0.2074 0.074 Uiso 1 1 calc GR
H13B H 0.3714 -0.0263 0.2708 0.074 Uiso 1 1 calc GR
H13C H 0.3745 0.0539 0.1852 0.074 Uiso 1 1 calc GR
C14 C 0.5014(3) 0.1492(3) 0.4525(3) 0.0386(8) Uani 1 1 d .
H14 H 0.5479 0.0844 0.4505 0.046 Uiso 1 1 calc R
C15 C 0.5520(4) 0.2446(3) 0.5525(3) 0.0438(9) Uani 1 1 d .
C16 C 0.6790(4) 0.2477(3) 0.6553(3) 0.0584(11) Uani 1 1 d .
H16A H 0.6662 0.2582 0.7322 0.088 Uiso 1 1 calc GR
H16B H 0.7385 0.3116 0.6631 0.088 Uiso 1 1 calc GR
H16C H 0.7152 0.1755 0.6376 0.088 Uiso 1 1 calc GR
C17 C 0.4806(4) 0.3378(3) 0.5539(3) 0.0491(10) Uani 1 1 d .
H17 H 0.5130 0.4039 0.6219 0.059 Uiso 1 1 calc R
C18 C 0.3642(4) 0.3372(3) 0.4596(3) 0.0451(9) Uani 1 1 d .
C19 C 0.2933(4) 0.4426(3) 0.4629(4) 0.0624(12) Uani 1 1 d .
H19A H 0.2806 0.4684 0.3896 0.094 Uiso 1 1 calc GR
H19B H 0.3441 0.5038 0.5365 0.094 Uiso 1 1 calc GR
H19C H 0.2094 0.4239 0.4648 0.094 Uiso 1 1 calc GR
C20 C 0.0819(3) 0.3042(3) -0.0545(3) 0.0345(8) Uani 1 1 d .
C21 C 0.0329(3) 0.2278(3) -0.1731(3) 0.0401(8) Uani 1 1 d .
C22 C -0.0163(4) 0.1048(3) -0.1945(4) 0.0634(12) Uani 1 1 d .
H22A H 0.0208 0.0825 -0.1177 0.095 Uiso 1 1 calc GR
H22B H 0.0086 0.0551 -0.2569 0.095 Uiso 1 1 calc GR
H22C H -0.1105 0.0969 -0.2229 0.095 Uiso 1 1 calc GR
C23 C 0.0300(3) 0.2664(3) -0.2718(3) 0.0437(9) Uani 1 1 d .
H23 H -0.0038 0.2146 -0.3515 0.052 Uiso 1 1 calc R
C24 C 0.0744(3) 0.3773(3) -0.2586(3) 0.0377(8) Uani 1 1 d .
C25 C 0.0662(4) 0.4182(3) -0.3684(3) 0.0541(10) Uani 1 1 d .
H25A H 0.0800 0.5022 -0.3449 0.081 Uiso 1 1 calc GR
H25B H -0.0192 0.3918 -0.4342 0.081 Uiso 1 1 calc GR
H25C H 0.1324 0.3872 -0.3972 0.081 Uiso 1 1 calc GR
C26 C 0.1256(3) 0.4512(3) -0.1409(3) 0.0326(7) Uani 1 1 d .
H26 H 0.1587 0.5273 -0.1303 0.039 Uiso 1 1 calc R
C27 C 0.1303(3) 0.4181(3) -0.0383(3) 0.0303(7) Uani 1 1 d .
C28 C 0.1844(3) 0.5045(3) 0.0857(3) 0.0354(8) Uani 1 1 d .
H28A H 0.2733 0.4918 0.1306 0.053 Uiso 1 1 calc GR
H28B H 0.1320 0.4957 0.1321 0.053 Uiso 1 1 calc GR
H28C H 0.1832 0.5820 0.0748 0.053 Uiso 1 1 calc GR
C29 C 0.2058(3) 0.0540(3) -0.4611(3) 0.0456(9) Uani 1 1 d .
H29A H 0.2177 0.0637 -0.5339 0.068 Uiso 1 1 calc GR
H29B H 0.1221 0.0771 -0.4632 0.068 Uiso 1 1 calc GR
H29C H 0.2089 -0.0267 -0.4603 0.068 Uiso 1 1 calc GR
C30 C 0.3116(3) 0.1273(3) -0.3472(3) 0.0386(8) Uani 1 1 d .
H30A H 0.3955 0.1023 -0.3453 0.046 Uiso 1 1 calc R
H30B H 0.3116 0.2078 -0.3518 0.046 Uiso 1 1 calc R
C31 C 0.3166(3) 0.0135(3) -0.2115(3) 0.0426(9) Uani 1 1 d .
H31A H 0.3959 -0.0132 -0.2207 0.051 Uiso 1 1 calc R
H31B H 0.2425 -0.0429 -0.2709 0.051 Uiso 1 1 calc R
C32 C 0.3267(3) 0.0233(3) -0.0837(3) 0.0436(9) Uani 1 1 d .
H32A H 0.2485 0.0507 -0.0748 0.065 Uiso 1 1 calc GR
H32B H 0.4017 0.0775 -0.0251 0.065 Uiso 1 1 calc GR
H32C H 0.3365 -0.0521 -0.0673 0.065 Uiso 1 1 calc GR
Co1 Co 0.57092(4) 0.33734(3) 0.15081(4) 0.02318(13) Uani 1 1 d .
N1 N 0.3088(2) 0.2798(2) 0.1406(2) 0.0278(6) Uani 1 1 d .
Na1 Na 0.33139(10) 0.29544(9) -0.09346(10) 0.0289(3) Uani 1 1 d .
O1 O 0.29964(19) 0.12286(16) -0.23521(19) 0.0318(5) Uani 1 1 d .
O2 O 0.7610(2) 0.28002(19) 0.3638(2) 0.0426(6) Uani 1 1 d .
O3 O 0.5997(2) 0.58368(18) 0.1828(2) 0.0362(5) Uani 1 1 d .
O4 O 0.6296(2) 0.22786(18) -0.0616(2) 0.0377(5) Uani 1 1 d .

loop_
_atom_site_aniso_label
_atom_site_aniso_U_11
_atom_site_aniso_U_22
_atom_site_aniso_U_33
_atom_site_aniso_U_23
_atom_site_aniso_U_13
_atom_site_aniso_U_12
C1 0.0251(16) 0.0222(15) 0.0272(16) 0.0096(13) 0.0136(13) 0.0066(12)
C2 0.0243(16) 0.0252(17) 0.0416(19) 0.0046(14) 0.0191(16) 0.0045(13)
C3 0.0189(15) 0.0252(16) 0.0343(18) 0.0078(14) 0.0107(14) -0.0008(12)
C4 0.0227(16) 0.0311(19) 0.0282(17) 0.0058(14) 0.0139(13) 0.0006(13)
C5 0.0246(16) 0.0297(17) 0.064(2) 0.0254(16) 0.0317(17) 0.0125(13)
C6 0.0362(19) 0.0339(18) 0.068(2) 0.0295(18) 0.0363(18) 0.0203(15)
C7 0.049(2) 0.053(2) 0.101(3) 0.052(2) 0.058(2) 0.0302(19)
C8 0.037(2) 0.054(2) 0.131(4) 0.061(3) 0.059(3) 0.0269(18)
C9 0.0242(18) 0.042(2) 0.105(3) 0.045(2) 0.031(2) 0.0156(15)
C10 0.0240(17) 0.0283(17) 0.072(2) 0.0286(17) 0.0261(17) 0.0104(13)
C11 0.046(2) 0.039(2) 0.059(2) 0.0327(18) 0.0430(19) 0.0214(16)
C12 0.0327(18) 0.0334(19) 0.065(2) 0.0268(17) 0.0351(18) 0.0157(14)
C13 0.0322(19) 0.030(2) 0.087(3) 0.021(2) 0.022(2) 0.0113(15)
C14 0.045(2) 0.039(2) 0.055(2) 0.0287(18) 0.0349(19) 0.0206(16)
C15 0.063(2) 0.050(2) 0.040(2) 0.0258(18) 0.035(2) 0.0245(19)
C16 0.080(3) 0.060(3) 0.044(2) 0.022(2) 0.027(2) 0.030(2)
C17 0.082(3) 0.048(2) 0.039(2) 0.0198(18) 0.041(2) 0.034(2)
C18 0.070(3) 0.049(2) 0.052(2) 0.0324(19) 0.050(2) 0.0366(19)
C19 0.102(3) 0.055(2) 0.063(3) 0.030(2) 0.057(3) 0.051(2)
C20 0.0162(15) 0.0325(18) 0.063(2) 0.0251(17) 0.0172(16) 0.0093(13)
C21 0.0194(16) 0.0274(18) 0.064(2) 0.0156(18) 0.0034(16) 0.0024(13)
C22 0.040(2) 0.036(2) 0.091(3) 0.025(2) -0.004(2) -0.0060(17)
C23 0.0277(18) 0.039(2) 0.053(2) 0.0126(18) 0.0036(17) 0.0047(15)
C24 0.0241(17) 0.040(2) 0.049(2) 0.0163(17) 0.0117(16) 0.0048(15)
C25 0.046(2) 0.067(3) 0.049(2) 0.023(2) 0.0145(19) 0.0018(19)
C26 0.0223(16) 0.0284(17) 0.054(2) 0.0179(16) 0.0188(16) 0.0059(13)
C27 0.0198(15) 0.0288(17) 0.054(2) 0.0198(16) 0.0213(15) 0.0107(13)
C28 0.0350(18) 0.0310(18) 0.052(2) 0.0191(16) 0.0243(17) 0.0120(14)
C29 0.043(2) 0.053(2) 0.042(2) 0.0128(18) 0.0180(18) 0.0020(17)
C30 0.044(2) 0.0318(18) 0.049(2) 0.0128(16) 0.0269(18) 0.0026(15)
C31 0.048(2) 0.0245(18) 0.047(2) 0.0107(16) 0.0084(18) 0.0015(15)
C32 0.045(2) 0.0283(19) 0.050(2) 0.0180(16) 0.0058(17) 0.0004(15)
Co1 0.0193(2) 0.0221(2) 0.0323(2) 0.00677(17) 0.01498(18) 0.00157(15)
N1 0.0231(13) 0.0263(14) 0.0443(16) 0.0163(12) 0.0200(12) 0.0085(10)
Na1 0.0260(6) 0.0239(6) 0.0372(7) 0.0095(5) 0.0118(5) 0.0029(5)
O1 0.0336(12) 0.0219(11) 0.0423(13) 0.0108(10) 0.0160(10) 0.0034(9)
O2 0.0366(14) 0.0417(14) 0.0434(15) 0.0114(12) 0.0085(12) 0.0109(11)
O3 0.0440(14) 0.0227(12) 0.0456(14) 0.0068(10) 0.0233(11) -0.0006(10)
O4 0.0369(13) 0.0440(14) 0.0375(13) 0.0063(11) 0.0231(11) 0.0092(10)

loop_
_atom_type_symbol
_atom_type_description
_atom_type_scat_dispersion_real
_atom_type_scat_dispersion_imag
_atom_type_scat_source
C C 0.0033 0.0016 'International Tables Vol C Tables 4.2.6.8 and 6.1.1.4'
H H 0.0000 0.0000 'International Tables Vol C Tables 4.2.6.8 and 6.1.1.4'
Co Co 0.3494 0.9721 'International Tables Vol C Tables 4.2.6.8 and 6.1.1.4'
N N 0.0061 0.0033 'International Tables Vol C Tables 4.2.6.8 and 6.1.1.4'
Na Na 0.0362 0.0249 'International Tables Vol C Tables 4.2.6.8 and 6.1.1.4'
O O 0.0106 0.0060 'International Tables Vol C Tables 4.2.6.8 and 6.1.1.4'

loop_
_geom_angle_atom_site_label_1
_geom_angle_atom_site_label_2
_geom_angle_atom_site_label_3
_geom_angle
_geom_angle_site_symmetry_1
_geom_angle_site_symmetry_3
Co1 C1 Na1 84.04(10) . .
N1 C1 Co1 175.0(2) . .
N1 C1 Na1 92.9(2) . .
O2 C2 Co1 178.8(3) . .
Co1 C3 Na1 78.96(10) . .
O4 C3 Co1 176.7(3) . .
O4 C3 Na1 103.3(2) . .
O3 C4 Co1 178.5(2) . .
C10 C5 C6 123.1(3) . .
C10 C5 N1 118.5(3) . .
N1 C5 C6 118.4(3) . .
C5 C6 C11 120.2(3) . .
C7 C6 C5 117.3(3) . .
C7 C6 C11 122.5(3) . .
C6 C7 H7 119.7 . .
C8 C7 C6 120.6(3) . .
C8 C7 H7 119.7 . .
C7 C8 H8 119.5 . .
C7 C8 C9 121.0(3) . .
C9 C8 H8 119.5 . .
C8 C9 H9 119.7 . .
C8 C9 C10 120.5(3) . .
C10 C9 H9 119.7 . .
C5 C10 C9 117.4(3) . .
C5 C10 C20 121.9(2) . .
C9 C10 C20 120.7(3) . .
C12 C11 C6 120.1(3) . .
C18 C11 C6 119.5(3) . .
C18 C11 C12 120.3(3) . .
C11 C12 C13 121.7(3) . .
C14 C12 C11 118.4(3) . .
C14 C12 C13 119.9(3) . .
C12 C13 H13A 109.5 . .
C12 C13 H13B 109.5 . .
C12 C13 H13C 109.5 . .
H13A C13 H13B 109.5 . .
H13A C13 H13C 109.5 . .
H13B C13 H13C 109.5 . .
C12 C14 H14 118.7 . .
C15 C14 C12 122.6(3) . .
C15 C14 H14 118.7 . .
C14 C15 C16 121.3(3) . .
C14 C15 C17 117.4(3) . .
C17 C15 C16 121.2(3) . .
C15 C16 H16A 109.5 . .
C15 C16 H16B 109.5 . .
C15 C16 H16C 109.5 . .
H16A C16 H16B 109.5 . .
H16A C16 H16C 109.5 . .
H16B C16 H16C 109.5 . .
C15 C17 H17 118.9 . .
C18 C17 C15 122.2(4) . .
C18 C17 H17 118.9 . .
C11 C18 C19 120.9(4) . .
C17 C18 C11 119.1(3) . .
C17 C18 C19 120.0(4) . .
C18 C19 H19A 109.5 . .
C18 C19 H19B 109.5 . .
C18 C19 H19C 109.5 . .
H19A C19 H19B 109.5 . .
H19A C19 H19C 109.5 . .
H19B C19 H19C 109.5 . .
C10 C20 Na1 117.50(18) . .
C21 C20 C10 121.4(3) . .
C21 C20 C27 119.3(3) . .
C21 C20 Na1 82.66(18) . .
C27 C20 C10 119.2(3) . .
C27 C20 Na1 72.29(15) . .
C20 C21 C22 121.3(3) . .
C23 C21 C20 119.3(3) . .
C23 C21 C22 119.5(3) . .
C21 C22 H22A 109.5 . .
C21 C22 H22B 109.5 . .
C21 C22 H22C 109.5 . .
H22A C22 H22B 109.5 . .
H22A C22 H22C 109.5 . .
H22B C22 H22C 109.5 . .
C21 C23 H23 118.8 . .
C24 C23 C21 122.4(3) . .
C24 C23 H23 118.8 . .
C23 C24 C25 121.3(3) . .
C23 C24 C26 117.9(3) . .
C26 C24 C25 120.8(3) . .
C24 C25 H25A 109.5 . .
C24 C25 H25B 109.5 . .
C24 C25 H25C 109.5 . .
H25A C25 H25B 109.5 . .
H25A C25 H25C 109.5 . .
H25B C25 H25C 109.5 . .
C24 C26 H26 118.8 . .
C24 C26 Na1 84.94(18) . .
C27 C26 C24 122.5(3) . .
C27 C26 H26 118.8 . .
C27 C26 Na1 73.79(16) . .
Na1 C26 H26 112.4 . .
C20 C27 C28 122.3(3) . .
C20 C27 Na1 80.19(16) . .
C26 C27 C20 118.6(3) . .
C26 C27 C28 119.1(3) . .
C26 C27 Na1 79.04(17) . .
C28 C27 Na1 111.47(18) . .
C27 C28 H28A 109.5 . .
C27 C28 H28B 109.5 . .
C27 C28 H28C 109.5 . .
H28A C28 H28B 109.5 . .
H28A C28 H28C 109.5 . .
H28B C28 H28C 109.5 . .
H29A C29 H29B 109.5 . .
H29A C29 H29C 109.5 . .
H29B C29 H29C 109.5 . .
C30 C29 H29A 109.5 . .
C30 C29 H29B 109.5 . .
C30 C29 H29C 109.5 . .
C29 C30 H30A 108.8 . .
C29 C30 H30B 108.8 . .
H30A C30 H30B 107.7 . .
O1 C30 C29 113.8(3) . .
O1 C30 H30A 108.8 . .
O1 C30 H30B 108.8 . .
H31A C31 H31B 108.3 . .
C32 C31 H31A 109.9 . .
C32 C31 H31B 109.9 . .
O1 C31 H31A 109.9 . .
O1 C31 H31B 109.9 . .
O1 C31 C32 109.0(3) . .
C31 C32 H32A 109.5 . .
C31 C32 H32B 109.5 . .
C31 C32 H32C 109.5 . .
H32A C32 H32B 109.5 . .
H32A C32 H32C 109.5 . .
H32B C32 H32C 109.5 . .
C1 Co1 Na1 60.50(9) . .
C2 Co1 C1 106.47(13) . .
C2 Co1 Na1 156.41(10) . .
C3 Co1 C1 116.60(12) . .
C3 Co1 C2 107.71(13) . .
C3 Co1 Na1 67.06(9) . .
C4 Co1 C1 107.01(12) . .
C4 Co1 C2 110.38(14) . .
C4 Co1 C3 108.62(13) . .
C4 Co1 Na1 92.78(10) . .
C1 N1 C5 172.4(3) . .
C1 N1 Na1 64.27(17) . .
C5 N1 Na1 123.05(19) . .
C1 Na1 C3 65.37(9) . .
C1 Na1 C20 78.52(9) . .
C1 Na1 C26 107.26(9) . .
C1 Na1 C27 82.10(9) . .
C1 Na1 Co1 35.46(6) . .
C1 Na1 N1 22.84(7) . .
C3 Na1 C20 143.53(10) . .
C3 Na1 C26 148.53(9) . .
C3 Na1 C27 140.78(10) . .
C3 Na1 Co1 33.98(6) . .
C3 Na1 N1 87.24(8) . .
C20 Na1 Co1 112.51(7) . .
C26 Na1 C20 47.34(8) . .
C26 Na1 Co1 124.23(7) . .
C26 Na1 N1 92.21(8) . .
C27 Na1 C20 27.52(8) . .
C27 Na1 C26 27.17(8) . .
C27 Na1 Co1 107.45(7) . .
C27 Na1 N1 65.18(8) . .
N1 Na1 C20 56.31(8) . .
N1 Na1 Co1 58.27(5) . .
O1 Na1 C1 118.25(9) . .
O1 Na1 C3 90.10(8) . .
O1 Na1 C20 103.17(9) . .
O1 Na1 C26 118.34(9) . .
O1 Na1 C27 125.82(9) . .
O1 Na1 Co1 116.95(7) . .
O1 Na1 N1 114.46(8) . .
O1 Na1 O3 101.07(8) . 2_665
O3 Na1 C1 129.19(9) 2_665 .
O3 Na1 C3 84.96(8) 2_665 .
O3 Na1 C20 124.24(9) 2_665 .
O3 Na1 C26 76.95(8) 2_665 .
O3 Na1 C27 100.71(9) 2_665 .
O3 Na1 Co1 99.33(7) 2_665 .
O3 Na1 N1 143.60(8) 2_665 .
C30 O1 Na1 115.81(17) . .
C31 O1 C30 113.2(2) . .
C31 O1 Na1 126.74(18) . .
C4 O3 Na1 136.88(19) . 2_665

loop_
_geom_bond_atom_site_label_1
_geom_bond_atom_site_label_2
_geom_bond_distance
_geom_bond_site_symmetry_2
C1 Co1 1.809(3) .
C1 N1 1.170(3) .
C1 Na1 2.714(3) .
C2 Co1 1.768(3) .
C2 O2 1.161(4) .
C3 Co1 1.766(3) .
C3 Na1 2.910(3) .
C3 O4 1.154(3) .
C4 Co1 1.740(3) .
C4 O3 1.172(3) .
C5 C6 1.396(4) .
C5 C10 1.392(4) .
C5 N1 1.395(3) .
C6 C7 1.395(4) .
C6 C11 1.493(5) .
C7 H7 0.9500 .
C7 C8 1.375(5) .
C8 H8 0.9500 .
C8 C9 1.381(5) .
C9 H9 0.9500 .
C9 C10 1.393(4) .
C10 C20 1.486(4) .
C11 C12 1.403(4) .
C11 C18 1.398(5) .
C12 C13 1.502(5) .
C12 C14 1.390(5) .
C13 H13A 0.9800 .
C13 H13B 0.9800 .
C13 H13C 0.9800 .
C14 H14 0.9500 .
C14 C15 1.385(5) .
C15 C16 1.500(5) .
C15 C17 1.396(4) .
C16 H16A 0.9800 .
C16 H16B 0.9800 .
C16 H16C 0.9800 .
C17 H17 0.9500 .
C17 C18 1.381(5) .
C18 C19 1.515(4) .
C19 H19A 0.9800 .
C19 H19B 0.9800 .
C19 H19C 0.9800 .
C20 C21 1.409(5) .
C20 C27 1.416(4) .
C20 Na1 3.020(3) .
C21 C22 1.510(4) .
C21 C23 1.383(5) .
C22 H22A 0.9800 .
C22 H22B 0.9800 .
C22 H22C 0.9800 .
C23 H23 0.9500 .
C23 C24 1.378(4) .
C24 C25 1.510(5) .
C24 C26 1.389(4) .
C25 H25A 0.9800 .
C25 H25B 0.9800 .
C25 H25C 0.9800 .
C26 H26 0.9500 .
C26 C27 1.389(4) .
C26 Na1 2.985(3) .
C27 C28 1.507(4) .
C27 Na1 2.920(3) .
C28 H28A 0.9800 .
C28 H28B 0.9800 .
C28 H28C 0.9800 .
C29 H29A 0.9800 .
C29 H29B 0.9800 .
C29 H29C 0.9800 .
C29 C30 1.505(4) .
C30 H30A 0.9900 .
C30 H30B 0.9900 .
C30 O1 1.436(4) .
C31 H31A 0.9900 .
C31 H31B 0.9900 .
C31 C32 1.494(5) .
C31 O1 1.424(3) .
C32 H32A 0.9800 .
C32 H32B 0.9800 .
C32 H32C 0.9800 .
Co1 Na1 3.1016(13) .
N1 Na1 3.009(3) .
Na1 O1 2.287(2) .
Na1 O3 2.307(2) 2_665
O3 Na1 2.307(2) 2_665
